data_7063424
loop_
_publ_author_name
'Ma, Haoyun'
'An, Xinkun'
'Zhang, Tingting'
'He, Xie'
'Li, Yiyi'
'Wang, Mingan'

_publ_section_title
;
 Synthesis of
 3&#x2032;H-spiro[cyclohexane-1,1&#x2032;-isobenzofuran]-2,5-dien-4-one
 and Skeleton construction of a type D spirobisnaphthalene structure via
 dearomatization by a high-valence iodine reagent and Diels--Alder
 reaction
;
_journal_issue 36
_journal_name_full 'New Journal of Chemistry'
_journal_page_first 15846
_journal_page_last 15855
_journal_paper_doi 10.1039/D4NJ03285C
_journal_volume 48
_journal_year 2024
_chemical_absolute_configuration unk
_chemical_formula_moiety 'C17 H14 O4'
_chemical_formula_sum 'C17 H14 O4'
_chemical_formula_weight 282.28
_space_group_crystal_system orthorhombic
_space_group_IT_number 19
_space_group_name_Hall 'P 2ac 2ab'
_space_group_name_H-M_alt 'P 21 21 21'
_atom_sites_solution_hydrogens geom
_atom_sites_solution_primary direct
_atom_sites_solution_secondary difmap
_audit_creation_date 2020-11-24
_audit_creation_method
;
  Olex2 1.1
  (compiled 2011.02.15 svn.r1672, GUI svn.r3494)
;
_audit_update_record
;
2024-06-12 deposited with the CCDC.	2024-08-19 downloaded from the CCDC.
;
_cell_angle_alpha 90.00
_cell_angle_beta 90.00
_cell_angle_gamma 90.00
_cell_formula_units_Z 4
_cell_length_a 7.8979(2)
_cell_length_b 11.9743(4)
_cell_length_c 14.4105(4)
_cell_measurement_reflns_used 3703
_cell_measurement_temperature 111.10(14)
_cell_measurement_theta_max 70.8730
_cell_measurement_theta_min 4.7970
_cell_volume 1362.83(7)
_computing_cell_refinement
;
CrysAlisPro, Agilent Technologies,
Version 1.171.37.35 (release 13-08-2014 CrysAlis171 .NET)
(compiled Aug 13 2014,18:06:01)
;
_computing_data_collection
;
CrysAlisPro, Agilent Technologies,
Version 1.171.37.35 (release 13-08-2014 CrysAlis171 .NET)
(compiled Aug 13 2014,18:06:01)
;
_computing_data_reduction
;
CrysAlisPro, Agilent Technologies,
Version 1.171.37.35 (release 13-08-2014 CrysAlis171 .NET)
(compiled Aug 13 2014,18:06:01)
;
_computing_molecular_graphics
;
O. V. Dolomanov, L. J. Bourhis, R. J. Gildea, J. A. K. Howard and H. Puschmann,
OLEX2: a complete structure solution, refinement and analysis program.
J. Appl. Cryst. (2009). 42, 339-341.
;
_computing_publication_material
;
O. V. Dolomanov, L. J. Bourhis, R. J. Gildea, J. A. K. Howard and H. Puschmann,
OLEX2: a complete structure solution, refinement and analysis program.
J. Appl. Cryst. (2009). 42, 339-341.
;
_computing_structure_refinement 'SHELXL-97 (Sheldrick, 1997)'
_computing_structure_solution 'A short history of SHELX (Sheldrick, 2007)/Bruker'
_diffrn_ambient_environment N~2~
_diffrn_ambient_temperature 111.10(14)
_diffrn_detector 'CCD plate'
_diffrn_detector_area_resol_mean 16.0971
_diffrn_detector_type Eos
_diffrn_measured_fraction_theta_full 0.9979
_diffrn_measured_fraction_theta_max 0.9797
_diffrn_measurement_details
;
#__ type_ start__ end____ width___ exp.time_
  1 omega   25.00  104.00   1.0000    1.0000
omega____ theta____ kappa____ phi______ frames
    -       36.7919   57.0000   90.0000 79

#__ type_ start__ end____ width___ exp.time_
  2 omega   48.00   87.00   1.0000    2.0000
omega____ theta____ kappa____ phi______ frames
    -      108.0000  -45.0000  150.0000 39

#__ type_ start__ end____ width___ exp.time_
  3 omega   52.00  109.00   1.0000    2.0000
omega____ theta____ kappa____ phi______ frames
    -      108.0000  -94.0000   30.0000 57

#__ type_ start__ end____ width___ exp.time_
  4 omega   62.00  102.00   1.0000    2.0000
omega____ theta____ kappa____ phi______ frames
    -      108.0000  -94.0000  -60.0000 40

#__ type_ start__ end____ width___ exp.time_
  5 omega   74.00   99.00   1.0000    2.0000
omega____ theta____ kappa____ phi______ frames
    -      108.0000  -45.0000  -90.0000 25

#__ type_ start__ end____ width___ exp.time_
  6 omega   65.00  103.00   1.0000    2.0000
omega____ theta____ kappa____ phi______ frames
    -      108.0000  -94.0000 -150.0000 38

#__ type_ start__ end____ width___ exp.time_
  7 omega   86.00  116.00   1.0000    2.0000
omega____ theta____ kappa____ phi______ frames
    -      108.0000 -111.0000 -180.0000 30

#__ type_ start__ end____ width___ exp.time_
  8 omega   53.00   91.00   1.0000    2.0000
omega____ theta____ kappa____ phi______ frames
    -      108.0000  -30.0000 -180.0000 38

#__ type_ start__ end____ width___ exp.time_
  9 omega   50.00   76.00   1.0000    2.0000
omega____ theta____ kappa____ phi______ frames
    -      108.0000  -30.0000  -90.0000 26

#__ type_ start__ end____ width___ exp.time_
 10 omega   51.00   91.00   1.0000    2.0000
omega____ theta____ kappa____ phi______ frames
    -      108.0000  -30.0000  -60.0000 40

#__ type_ start__ end____ width___ exp.time_
 11 omega   43.00   98.00   1.0000    2.0000
omega____ theta____ kappa____ phi______ frames
    -      108.0000  -45.0000    0.0000 55

#__ type_ start__ end____ width___ exp.time_
 12 omega   43.00   99.00   1.0000    2.0000
omega____ theta____ kappa____ phi______ frames
    -      108.0000  -45.0000 -120.0000 56

#__ type_ start__ end____ width___ exp.time_
 13 omega   61.00   92.00   1.0000    1.0000
omega____ theta____ kappa____ phi______ frames
    -       36.7919 -178.0000    0.0000 31

#__ type_ start__ end____ width___ exp.time_
 14 omega   63.00   94.00   1.0000    1.0000
omega____ theta____ kappa____ phi______ frames
    -       36.7919  178.0000  -90.0000 31

#__ type_ start__ end____ width___ exp.time_
 15 omega  -28.00   -3.00   1.0000    1.0000
omega____ theta____ kappa____ phi______ frames
    -       36.7919  -57.0000  -60.0000 25

#__ type_ start__ end____ width___ exp.time_
 16 omega    3.00   51.00   1.0000    1.0000
omega____ theta____ kappa____ phi______ frames
    -       36.7919  -57.0000  -60.0000 48

#__ type_ start__ end____ width___ exp.time_
 17 omega   -3.00   22.00   1.0000    1.0000
omega____ theta____ kappa____ phi______ frames
    -       36.7919  -99.0000  -30.0000 25

#__ type_ start__ end____ width___ exp.time_
 18 omega   -4.00   31.00   1.0000    1.0000
omega____ theta____ kappa____ phi______ frames
    -       36.7919  -99.0000 -180.0000 35

#__ type_ start__ end____ width___ exp.time_
 19 omega   -3.00   22.00   1.0000    1.0000
omega____ theta____ kappa____ phi______ frames
    -       35.8017  -99.0000  -30.0000 25

#__ type_ start__ end____ width___ exp.time_
 20 omega   57.00   82.00   1.0000    1.0000
omega____ theta____ kappa____ phi______ frames
    -       35.8017  178.0000  -60.0000 25

#__ type_ start__ end____ width___ exp.time_
 21 omega   51.00   77.00   1.0000    2.0000
omega____ theta____ kappa____ phi______ frames
    -      108.0000  -30.0000  -90.0000 26

#__ type_ start__ end____ width___ exp.time_
 22 omega   73.00   99.00   1.0000    2.0000
omega____ theta____ kappa____ phi______ frames
    -      108.0000  -45.0000    0.0000 26

#__ type_ start__ end____ width___ exp.time_
 23 omega   19.00  103.00   1.0000    1.0000
omega____ theta____ kappa____ phi______ frames
    -       35.8017   57.0000 -150.0000 84

#__ type_ start__ end____ width___ exp.time_
 24 omega   57.00  108.00   1.0000    1.0000
omega____ theta____ kappa____ phi______ frames
    -       35.8017  178.0000 -180.0000 51

#__ type_ start__ end____ width___ exp.time_
 25 omega    9.00  103.00   1.0000    1.0000
omega____ theta____ kappa____ phi______ frames
    -       35.8017   77.0000  -60.0000 94
;
_diffrn_measurement_device 'four-circle diffractometer'
_diffrn_measurement_device_type 'Xcalibur, Eos, Gemini'
_diffrn_measurement_method '\w scans'
_diffrn_orient_matrix_UB_11 0.0209951000
_diffrn_orient_matrix_UB_12 -0.1267046000
_diffrn_orient_matrix_UB_13 0.0148458000
_diffrn_orient_matrix_UB_21 -0.1007443000
_diffrn_orient_matrix_UB_22 0.0082333000
_diffrn_orient_matrix_UB_23 0.0912072000
_diffrn_orient_matrix_UB_31 -0.1658463000
_diffrn_orient_matrix_UB_32 -0.0209154000
_diffrn_orient_matrix_UB_33 -0.0535490000
_diffrn_radiation_monochromator graphite
_diffrn_radiation_probe x-ray
_diffrn_radiation_type 'Cu K\a'
_diffrn_radiation_wavelength 1.54184
_diffrn_reflns_av_R_equivalents 0.0252
_diffrn_reflns_av_unetI/netI 0.0301
_diffrn_reflns_limit_h_max 6
_diffrn_reflns_limit_h_min -9
_diffrn_reflns_limit_k_max 12
_diffrn_reflns_limit_k_min -14
_diffrn_reflns_limit_l_max 11
_diffrn_reflns_limit_l_min -17
_diffrn_reflns_number 6221
_diffrn_reflns_theta_full 71.04
_diffrn_reflns_theta_max 71.04
_diffrn_reflns_theta_min 4.80
_diffrn_source 'Enhance (Cu) X-ray Source'
_exptl_absorpt_coefficient_mu 0.808
_exptl_absorpt_correction_T_max 1.00000
_exptl_absorpt_correction_T_min 0.85499
_exptl_absorpt_correction_type multi-scan
_exptl_absorpt_process_details
;
CrysAlisPro, Agilent Technologies,
Version 1.171.37.35 (release 13-08-2014 CrysAlis171 .NET)
(compiled Aug 13 2014,18:06:01)
Empirical absorption correction using spherical harmonics,
 implemented in SCALE3 ABSPACK scaling algorithm.
;
_exptl_crystal_colour colorless
_exptl_crystal_density_diffrn 1.376
_exptl_crystal_density_method 'not measured'
_exptl_crystal_F_000 592
_exptl_crystal_size_max 0.24
_exptl_crystal_size_mid 0.23
_exptl_crystal_size_min 0.17
_refine_diff_density_max 0.260
_refine_diff_density_min -0.240
_refine_diff_density_rms 0.051
_refine_ls_abs_structure_details 'Flack H D (1983), Acta Cryst. A39, 876-881'
_refine_ls_abs_structure_Flack 0.1(2)
_refine_ls_extinction_method none
_refine_ls_goodness_of_fit_ref 1.057
_refine_ls_hydrogen_treatment mixed
_refine_ls_matrix_type full
_refine_ls_number_parameters 191
_refine_ls_number_reflns 2583
_refine_ls_number_restraints 0
_refine_ls_restrained_S_all 1.057
_refine_ls_R_factor_all 0.0384
_refine_ls_R_factor_gt 0.0365
_refine_ls_shift/su_max 0.001
_refine_ls_shift/su_mean 0.000
_refine_ls_structure_factor_coef Fsqd
_refine_ls_weighting_details 'calc w=1/[\s^2^(Fo^2^)+(0.0595P)^2^+0.2233P] where P=(Fo^2^+2Fc^2^)/3'
_refine_ls_weighting_scheme calc
_refine_ls_wR_factor_gt 0.0975
_refine_ls_wR_factor_ref 0.0997
_reflns_number_gt 2463
_reflns_number_total 2583
_reflns_threshold_expression >2sigma(I)
_cod_data_source_file d4nj03285c2.cif
_cod_data_source_block exp_6702
_cod_depositor_comments 'Adding full bibliography for 7063424.cif.'
_cod_original_cell_volume 1362.81(7)
_cod_database_code 7063424
_reflns_odcompleteness_completeness 99.79
_reflns_odcompleteness_iscentric 1
_reflns_odcompleteness_theta 66.97

loop_
_space_group_symop_id
_space_group_symop_operation_xyz
1 'x, y, z'
2 '-x+1/2, -y, z+1/2'
3 'x+1/2, -y+1/2, -z'
4 '-x, y+1/2, -z+1/2'

loop_
_atom_site_label
_atom_site_type_symbol
_atom_site_fract_x
_atom_site_fract_y
_atom_site_fract_z
_atom_site_U_iso_or_equiv
_atom_site_adp_type
_atom_site_occupancy
_atom_site_symmetry_multiplicity
_atom_site_calc_flag
_atom_site_refinement_flags
_atom_site_disorder_assembly
_atom_site_disorder_group
O1 O 0.05166(18) 0.41455(10) 0.11942(8) 0.0221(3) Uani 1 1 d . . .
O2 O 0.03721(18) 0.20387(10) 0.19552(8) 0.0250(3) Uani 1 1 d . . .
C6 C 0.0279(2) 0.24686(13) 0.03403(11) 0.0169(3) Uani 1 1 d . . .
C1 C 0.0366(2) 0.17112(14) 0.11595(11) 0.0186(3) Uani 1 1 d . . .
C7 C 0.0443(2) 0.36475(13) 0.03531(11) 0.0174(3) Uani 1 1 d . . .
O3 O 0.04444(19) 0.06126(10) -0.16555(8) 0.0244(3) Uani 1 1 d . . .
C8 C 0.0544(2) 0.42349(13) -0.04874(11) 0.0202(3) Uani 1 1 d . . .
H8 H 0.0635 0.5026 -0.0475 0.024 Uiso 1 1 calc R . .
C9 C 0.0514(3) 0.36870(14) -0.13399(11) 0.0210(3) Uani 1 1 d . . .
H9 H 0.0618 0.4093 -0.1903 0.025 Uiso 1 1 calc R . .
C5 C 0.0159(2) 0.19725(13) -0.05259(11) 0.0175(3) Uani 1 1 d . . .
C12 C 0.2008(2) 0.17957(14) -0.26732(12) 0.0203(4) Uani 1 1 d . . .
H12 H 0.3049 0.1651 -0.2365 0.024 Uiso 1 1 calc R . .
C16 C -0.1177(2) 0.17635(14) -0.27290(12) 0.0203(4) Uani 1 1 d . . .
H16 H -0.2241 0.1587 -0.2458 0.024 Uiso 1 1 calc R . .
O4 O 0.0519(2) 0.25629(12) -0.49104(9) 0.0310(3) Uani 1 1 d . . .
C10 C 0.0327(2) 0.25347(14) -0.13483(11) 0.0183(3) Uani 1 1 d . . .
C13 C 0.2045(2) 0.20922(14) -0.35646(12) 0.0209(4) Uani 1 1 d . . .
H13 H 0.3108 0.2187 -0.3864 0.025 Uiso 1 1 calc R . .
C4 C -0.0010(2) 0.07500(14) -0.06983(11) 0.0193(4) Uani 1 1 d . . .
H4 H -0.1215 0.0520 -0.0607 0.023 Uiso 1 1 calc R . .
C15 C -0.1133(2) 0.20710(15) -0.36127(12) 0.0218(4) Uani 1 1 d . . .
H15 H -0.2166 0.2162 -0.3942 0.026 Uiso 1 1 calc R . .
C14 C 0.0483(3) 0.22749(14) -0.40937(12) 0.0214(4) Uani 1 1 d . . .
C2 C 0.0485(3) 0.04616(15) 0.09543(12) 0.0256(4) Uani 1 1 d . . .
H2A H -0.0650 0.0129 0.1049 0.031 Uiso 1 1 calc R . .
H2B H 0.1255 0.0120 0.1416 0.031 Uiso 1 1 calc R . .
C17 C 0.0557(3) 0.53451(15) 0.12312(12) 0.0256(4) Uani 1 1 d . . .
H17A H -0.0443 0.5647 0.0916 0.038 Uiso 1 1 calc R . .
H17B H 0.1583 0.5617 0.0922 0.038 Uiso 1 1 calc R . .
H17C H 0.0559 0.5589 0.1880 0.038 Uiso 1 1 calc R . .
C11 C 0.0393(3) 0.16820(13) -0.21376(11) 0.0203(3) Uani 1 1 d . . .
C3 C 0.1104(2) 0.01355(14) -0.00151(12) 0.0229(4) Uani 1 1 d . . .
H3A H 0.2303 0.0354 -0.0099 0.027 Uiso 1 1 calc R . .
H3B H 0.1006 -0.0681 -0.0107 0.027 Uiso 1 1 calc R . .

loop_
_atom_site_aniso_label
_atom_site_aniso_U_11
_atom_site_aniso_U_22
_atom_site_aniso_U_33
_atom_site_aniso_U_23
_atom_site_aniso_U_13
_atom_site_aniso_U_12
O1 0.0312(6) 0.0188(6) 0.0161(5) -0.0036(4) 0.0016(5) 0.0010(6)
O2 0.0332(7) 0.0268(6) 0.0148(5) 0.0030(5) 0.0016(5) 0.0014(6)
C6 0.0161(7) 0.0180(8) 0.0165(7) 0.0014(6) 0.0001(7) 0.0017(6)
C1 0.0161(7) 0.0213(8) 0.0184(8) 0.0027(6) 0.0005(7) -0.0001(8)
C7 0.0179(7) 0.0180(7) 0.0164(7) -0.0015(6) 0.0011(7) 0.0006(7)
O3 0.0395(7) 0.0154(6) 0.0183(5) -0.0019(5) 0.0013(6) 0.0014(6)
C8 0.0253(8) 0.0142(7) 0.0211(8) 0.0004(7) 0.0034(7) 0.0014(7)
C9 0.0279(8) 0.0191(8) 0.0161(8) 0.0044(6) 0.0016(7) 0.0026(8)
C5 0.0157(7) 0.0168(8) 0.0201(8) 0.0008(7) -0.0002(6) 0.0013(6)
C12 0.0206(8) 0.0177(8) 0.0228(8) -0.0057(7) -0.0024(7) 0.0014(7)
C16 0.0201(8) 0.0198(8) 0.0210(8) -0.0030(7) 0.0023(7) 0.0003(7)
O4 0.0360(7) 0.0390(7) 0.0179(6) 0.0042(5) 0.0020(6) 0.0078(7)
C10 0.0215(8) 0.0185(8) 0.0149(7) -0.0011(6) -0.0017(7) 0.0029(7)
C13 0.0215(8) 0.0167(8) 0.0244(9) -0.0039(7) 0.0030(7) 0.0014(7)
C4 0.0202(8) 0.0184(8) 0.0193(8) -0.0020(7) -0.0016(6) -0.0007(6)
C15 0.0218(8) 0.0233(8) 0.0204(8) -0.0051(7) -0.0031(7) 0.0027(7)
C14 0.0281(9) 0.0183(8) 0.0177(7) -0.0035(6) 0.0026(8) 0.0031(8)
C2 0.0368(9) 0.0193(8) 0.0206(8) 0.0070(7) -0.0019(8) 0.0007(9)
C17 0.0335(9) 0.0201(8) 0.0230(8) -0.0073(7) 0.0018(8) 0.0020(8)
C11 0.0256(8) 0.0167(7) 0.0187(8) -0.0012(6) 0.0000(7) 0.0016(8)
C3 0.0284(9) 0.0154(8) 0.0249(8) 0.0007(7) -0.0044(7) 0.0021(7)

loop_
_atom_type_symbol
_atom_type_description
_atom_type_scat_dispersion_real
_atom_type_scat_dispersion_imag
_atom_type_scat_source
C C 0.0181 0.0091 'International Tables Vol C Tables 4.2.6.8 and 6.1.1.4'
H H 0.0000 0.0000 'International Tables Vol C Tables 4.2.6.8 and 6.1.1.4'
O O 0.0492 0.0322 'International Tables Vol C Tables 4.2.6.8 and 6.1.1.4'

loop_
_geom_angle_atom_site_label_1
_geom_angle_atom_site_label_2
_geom_angle_atom_site_label_3
_geom_angle
_geom_angle_site_symmetry_1
_geom_angle_site_symmetry_3
_geom_angle_publ_flag
C7 O1 C17 118.35(13) . . ?
C7 C6 C1 126.26(15) . . ?
C5 C6 C1 117.12(14) . . ?
C5 C6 C7 116.41(14) . . ?
O2 C1 C6 123.56(15) . . ?
O2 C1 C2 119.98(14) . . ?
C6 C1 C2 116.45(13) . . ?
O1 C7 C6 117.05(14) . . ?
O1 C7 C8 123.39(14) . . ?
C8 C7 C6 119.56(15) . . ?
C4 O3 C11 110.52(12) . . ?
C7 C8 H8 119.2 . . ?
C9 C8 C7 121.62(14) . . ?
C9 C8 H8 119.2 . . ?
C8 C9 H9 120.7 . . ?
C10 C9 C8 118.54(15) . . ?
C10 C9 H9 120.7 . . ?
C6 C5 C4 125.25(14) . . ?
C10 C5 C6 124.21(15) . . ?
C10 C5 C4 110.32(14) . . ?
C13 C12 H12 118.7 . . ?
C13 C12 C11 122.66(16) . . ?
C11 C12 H12 118.7 . . ?
C15 C16 H16 118.7 . . ?
C15 C16 C11 122.64(17) . . ?
C11 C16 H16 118.7 . . ?
C9 C10 C11 131.82(15) . . ?
C5 C10 C9 119.44(15) . . ?
C5 C10 C11 108.58(14) . . ?
C12 C13 H13 119.3 . . ?
C12 C13 C14 121.47(16) . . ?
C14 C13 H13 119.3 . . ?
O3 C4 C5 104.50(13) . . ?
O3 C4 H4 109.5 . . ?
O3 C4 C3 115.15(14) . . ?
C5 C4 H4 109.5 . . ?
C5 C4 C3 108.51(13) . . ?
C3 C4 H4 109.5 . . ?
C16 C15 H15 119.3 . . ?
C16 C15 C14 121.36(17) . . ?
C14 C15 H15 119.3 . . ?
O4 C14 C13 121.41(18) . . ?
O4 C14 C15 121.20(18) . . ?
C13 C14 C15 117.37(14) . . ?
C1 C2 H2A 108.2 . . ?
C1 C2 H2B 108.2 . . ?
C1 C2 C3 116.49(14) . . ?
H2A C2 H2B 107.3 . . ?
C3 C2 H2A 108.2 . . ?
C3 C2 H2B 108.2 . . ?
O1 C17 H17A 109.5 . . ?
O1 C17 H17B 109.5 . . ?
O1 C17 H17C 109.5 . . ?
H17A C17 H17B 109.5 . . ?
H17A C17 H17C 109.5 . . ?
H17B C17 H17C 109.5 . . ?
O3 C11 C12 107.55(14) . . ?
O3 C11 C16 110.45(15) . . ?
O3 C11 C10 103.48(13) . . ?
C12 C11 C16 113.80(13) . . ?
C12 C11 C10 110.58(15) . . ?
C16 C11 C10 110.45(15) . . ?
C4 C3 C2 106.53(14) . . ?
C4 C3 H3A 110.4 . . ?
C4 C3 H3B 110.4 . . ?
C2 C3 H3A 110.4 . . ?
C2 C3 H3B 110.4 . . ?
H3A C3 H3B 108.6 . . ?

loop_
_geom_bond_atom_site_label_1
_geom_bond_atom_site_label_2
_geom_bond_distance
_geom_bond_site_symmetry_2
_geom_bond_publ_flag
O1 C7 1.3521(19) . ?
O1 C17 1.438(2) . ?
O2 C1 1.212(2) . ?
C6 C1 1.490(2) . ?
C6 C7 1.418(2) . ?
C6 C5 1.386(2) . ?
C1 C2 1.528(2) . ?
C7 C8 1.403(2) . ?
O3 C4 1.435(2) . ?
O3 C11 1.457(2) . ?
C8 H8 0.9500 . ?
C8 C9 1.393(2) . ?
C9 H9 0.9500 . ?
C9 C10 1.388(2) . ?
C5 C10 1.369(2) . ?
C5 C4 1.491(2) . ?
C12 H12 0.9500 . ?
C12 C13 1.333(2) . ?
C12 C11 1.497(2) . ?
C16 H16 0.9500 . ?
C16 C15 1.326(2) . ?
C16 C11 1.508(3) . ?
O4 C14 1.227(2) . ?
C10 C11 1.529(2) . ?
C13 H13 0.9500 . ?
C13 C14 1.467(3) . ?
C4 H4 1.0000 . ?
C4 C3 1.511(2) . ?
C15 H15 0.9500 . ?
C15 C14 1.473(2) . ?
C2 H2A 0.9900 . ?
C2 H2B 0.9900 . ?
C2 C3 1.531(2) . ?
C17 H17A 0.9800 . ?
C17 H17B 0.9800 . ?
C17 H17C 0.9800 . ?
C3 H3A 0.9900 . ?
C3 H3B 0.9900 . ?

loop_
_geom_torsion_atom_site_label_1
_geom_torsion_atom_site_label_2
_geom_torsion_atom_site_label_3
_geom_torsion_atom_site_label_4
_geom_torsion
_geom_torsion_site_symmetry_1
_geom_torsion_site_symmetry_2
_geom_torsion_site_symmetry_3
_geom_torsion_site_symmetry_4
_geom_torsion_publ_flag
O1 C7 C8 C9 178.04(18) . . . . ?
O2 C1 C2 C3 -158.63(17) . . . . ?
C6 C1 C2 C3 20.3(2) . . . . ?
C6 C7 C8 C9 -1.0(3) . . . . ?
C6 C5 C10 C9 -4.7(3) . . . . ?
C6 C5 C10 C11 171.23(16) . . . . ?
C6 C5 C4 O3 -162.40(15) . . . . ?
C6 C5 C4 C3 -39.1(2) . . . . ?
C1 C6 C7 O1 -7.0(3) . . . . ?
C1 C6 C7 C8 172.05(16) . . . . ?
C1 C6 C5 C10 -169.59(17) . . . . ?
C1 C6 C5 C4 4.5(2) . . . . ?
C1 C2 C3 C4 -53.3(2) . . . . ?
C7 C6 C1 O2 9.9(3) . . . . ?
C7 C6 C1 C2 -168.94(17) . . . . ?
C7 C6 C5 C10 5.6(3) . . . . ?
C7 C6 C5 C4 179.62(16) . . . . ?
C7 C8 C9 C10 1.9(3) . . . . ?
O3 C4 C3 C2 175.96(14) . . . . ?
C8 C9 C10 C5 0.8(3) . . . . ?
C8 C9 C10 C11 -174.08(19) . . . . ?
C9 C10 C11 O3 168.9(2) . . . . ?
C9 C10 C11 C12 53.9(3) . . . . ?
C9 C10 C11 C16 -72.9(3) . . . . ?
C5 C6 C1 O2 -175.46(17) . . . . ?
C5 C6 C1 C2 5.7(2) . . . . ?
C5 C6 C7 O1 178.32(14) . . . . ?
C5 C6 C7 C8 -2.6(3) . . . . ?
C5 C10 C11 O3 -6.41(19) . . . . ?
C5 C10 C11 C12 -121.32(16) . . . . ?
C5 C10 C11 C16 111.81(16) . . . . ?
C5 C4 C3 C2 59.28(18) . . . . ?
C12 C13 C14 O4 178.97(16) . . . . ?
C12 C13 C14 C15 -2.6(2) . . . . ?
C16 C15 C14 O4 -179.76(17) . . . . ?
C16 C15 C14 C13 1.8(2) . . . . ?
C10 C5 C4 O3 12.36(18) . . . . ?
C10 C5 C4 C3 135.70(16) . . . . ?
C13 C12 C11 O3 131.32(17) . . . . ?
C13 C12 C11 C16 8.6(2) . . . . ?
C13 C12 C11 C10 -116.35(18) . . . . ?
C4 O3 C11 C12 131.57(14) . . . . ?
C4 O3 C11 C16 -103.71(16) . . . . ?
C4 O3 C11 C10 14.51(19) . . . . ?
C4 C5 C10 C9 -179.56(16) . . . . ?
C4 C5 C10 C11 -3.6(2) . . . . ?
C15 C16 C11 O3 -130.52(17) . . . . ?
C15 C16 C11 C12 -9.4(2) . . . . ?
C15 C16 C11 C10 115.62(18) . . . . ?
C17 O1 C7 C6 -175.52(16) . . . . ?
C17 O1 C7 C8 5.4(3) . . . . ?
C11 O3 C4 C5 -16.66(18) . . . . ?
C11 O3 C4 C3 -135.59(15) . . . . ?
C11 C12 C13 C14 -3.0(3) . . . . ?
C11 C16 C15 C14 4.6(3) . . . . ?
